data_4129131
loop_
_publ_author_name
'Pei, Xiaokun'
'B\"urgi, Hans-Beat'
'Kapustin, Eugene A.'
'Liu, Yuzhong'
'Yaghi, Omar M.'

_publ_section_title
;
 Coordinative Alignment in the Pores of MOFs for the Structural
 Determination of N-, S-, and P-Containing Organic Compounds Including
 Complex Chiral Molecules.
;
_journal_issue 47
_journal_name_full 'Journal of the American Chemical Society'
_journal_page_first 18862
_journal_page_last 18869
_journal_paper_doi 10.1021/jacs.9b10501
_journal_volume 141
_journal_year 2019
_chemical_absolute_configuration ad
_chemical_formula_moiety 'C33.76 H22.72 Al2 N1.83 O9.74, 0.23(O), C0.69 O0.5'
_chemical_formula_sum 'C34.45 H22.72 Al2 N1.83 O10.47'
_chemical_formula_weight 683.81
_space_group_crystal_system tetragonal
_space_group_IT_number 94
_space_group_name_Hall 'P 4n 2n'
_space_group_name_H-M_alt 'P 42 21 2'
_atom_sites_solution_hydrogens geom
_atom_sites_solution_primary direct
_atom_sites_solution_secondary difmap
_audit_creation_date 2019-06-09
_audit_creation_method
;
Olex2 1.2
(compiled 2018.05.29 svn.r3508 for OlexSys, GUI svn.r5506)
;
_cell_angle_alpha 90
_cell_angle_beta 90
_cell_angle_gamma 90
_cell_formula_units_Z 8
_cell_length_a 19.079(3)
_cell_length_b 19.079(3)
_cell_length_c 36.683(5)
_cell_measurement_reflns_used 9538
_cell_measurement_temperature 100
_cell_measurement_theta_max 29.19
_cell_measurement_theta_min 5.18
_cell_volume 13353(3)
_computing_cell_refinement 'SAINT V8.38A Bruker-AXS, Madison WI'
_computing_data_collection 'Bruker APEX3 Bruker-AXS, Madison WI'
_computing_data_reduction 'SAINT V8.38A Bruker-AXS, Madison WI'
_computing_molecular_graphics 'Olex2 (Dolomanov et al., 2009)'
_computing_publication_material 'Olex2 (Dolomanov et al., 2009)'
_computing_structure_refinement 'ShelXL-2018/03 (Sheldrick, 2018)'
_computing_structure_solution 'ShelXS (Sheldrick, 2008)'
_diffrn_ambient_temperature 100
_diffrn_detector_area_resol_mean 7.39
_diffrn_measured_fraction_theta_full 0.996
_diffrn_measured_fraction_theta_max 0.994
_diffrn_measurement_device_type 'Bruker D8 with PHOTON II detector'
_diffrn_measurement_method '\f and \w shutterless scans'
_diffrn_radiation_monochromator 'silicon 111'
_diffrn_radiation_type synchrotron
_diffrn_radiation_wavelength 0.7288
_diffrn_reflns_av_R_equivalents 0.0562
_diffrn_reflns_av_unetI/netI 0.0261
_diffrn_reflns_Laue_measured_fraction_full 0.996
_diffrn_reflns_Laue_measured_fraction_max 0.994
_diffrn_reflns_limit_h_max 25
_diffrn_reflns_limit_h_min -25
_diffrn_reflns_limit_k_max 25
_diffrn_reflns_limit_k_min -25
_diffrn_reflns_limit_l_max 49
_diffrn_reflns_limit_l_min -49
_diffrn_reflns_number 146105
_diffrn_reflns_point_group_measured_fraction_full 0.997
_diffrn_reflns_point_group_measured_fraction_max 0.994
_diffrn_reflns_theta_full 28.500
_diffrn_reflns_theta_max 29.341
_diffrn_reflns_theta_min 1.922
_diffrn_source
;
Advanced Light Source, station 12.2.1
;
_diffrn_standards_number 0
_exptl_absorpt_coefficient_mu 0.079
_exptl_absorpt_correction_T_max 0.8621
_exptl_absorpt_correction_T_min 0.8051
_exptl_absorpt_correction_type multi-scan
_exptl_crystal_colour 'clear colourless'
_exptl_crystal_density_diffrn 0.680
_exptl_crystal_description block
_exptl_crystal_F_000 2816
_exptl_crystal_size_max 0.143
_exptl_crystal_size_mid 0.121
_exptl_crystal_size_min 0.104
_refine_diff_density_max 0.616
_refine_diff_density_min -0.290
_refine_diff_density_rms 0.068
_refine_ls_abs_structure_details
;
 Flack x determined using 6177 quotients [(I+)-(I-)]/[(I+)+(I-)]
 (Parsons, Flack and Wagner, Acta Cryst. B69 (2013) 249-259).
;
_refine_ls_abs_structure_Flack 0.126(18)
_refine_ls_extinction_method none
_refine_ls_goodness_of_fit_ref 1.077
_refine_ls_hydrogen_treatment constr
_refine_ls_matrix_type full
_refine_ls_number_parameters 825
_refine_ls_number_reflns 16935
_refine_ls_number_restraints 391
_refine_ls_restrained_S_all 1.080
_refine_ls_R_factor_all 0.0587
_refine_ls_R_factor_gt 0.0532
_refine_ls_shift/su_max 0.000
_refine_ls_shift/su_mean 0.000
_refine_ls_structure_factor_coef Fsqd
_refine_ls_weighting_details 'w=1/[\s^2^(Fo^2^)+(0.1135P)^2^+0.1333P] where P=(Fo^2^+2Fc^2^)/3'
_refine_ls_weighting_scheme calc
_refine_ls_wR_factor_gt 0.1450
_refine_ls_wR_factor_ref 0.1504
_reflns_Friedel_coverage 0.797
_reflns_Friedel_fraction_full 0.997
_reflns_Friedel_fraction_max 0.994
_reflns_number_gt 15030
_reflns_number_total 16935
_reflns_threshold_expression 'I > 2\s(I)'
_cod_data_source_file ja9b10501_si_020.cif
_cod_data_source_block delta-MOF-520-31-activated
_cod_depositor_comments
;
The following automatic conversions were performed:

data item '_atom_sites_solution_secondary' value 'diffmap' was
changed to 'difmap'.

Automatic conversion script
Id: cif_fix_values 6909 2019-04-08 15:41:33Z antanas 

 Adding full bibliography for 4129110--4129131.cif.
;
_cod_original_cell_volume 13353(4)
_cod_database_code 4129131
_shelx_shelxl_version_number 2018/3
_shelx_space_group_comment
;
The symmetry employed for this shelxl refinement is uniquely defined
by the following loop, which should always be used as a source of
symmetry information in preference to the above space-group names.
They are only intended as comments.
;
_shelx_estimated_absorpt_t_max 0.992
_shelx_estimated_absorpt_t_min 0.989
_olex2_refinement_description
;
1. Fixed Uiso
 At 1.2 times of:
  All C(H) groups, All C(H,H) groups, All O(H) groups
2. Restrained distances
 C21A-C20A
 1.54 with sigma of 0.02
 C22A-C21A \\sim C22B-C21B
 with sigma of 0.02
 O9A-C22A \\sim O9B-C22B \\sim O9A-C21A \\sim O9B-C21B
 with sigma of 0.02
 C23A-C21A \\sim C22A-C20A
 with sigma of 0.02
 C23B-C22B \\sim C20B-C21B \\sim C21A-C20A \\sim C23A-C22A
 with sigma of 0.02
 C22B-C20B \\sim C23B-C21B
 with sigma of 0.02
 C23B-C20B \\sim C22B-C21B
 with sigma of 0.04
 N7GA-C17A \\sim N7GB-C17B
 with sigma of 0.02
 N7GA-C23A \\sim N7GB-C23B \\sim N7GA-C20A \\sim N7GB-C20B
 with sigma of 0.02
3. Restrained planarity
 N7GA, C18A, C17A, C16A
 with sigma of 0.1
 C9GB, N3GB, C10B, C11B, N4GB, C12B, C13B, N5GB, C8GB
 with sigma of 0.1
4. Uiso/Uaniso restraints and constraints
Uanis(C7GA) \\sim Ueq, Uanis(C7GB) \\sim Ueq, Uanis(C6GB) \\sim Ueq,
Uanis(C6GA) \\sim Ueq: with sigma of 0.02 and sigma for terminal atoms of 0.04
Uanis(N6GA) \\sim Ueq, Uanis(N6GB) \\sim Ueq, Uanis(C14A) \\sim Ueq,
Uanis(C14B) \\sim Ueq, Uanis(C15A) \\sim Ueq, Uanis(C15B) \\sim Ueq,
Uanis(C16A) \\sim Ueq, Uanis(C16B) \\sim Ueq, Uanis(C17A) \\sim Ueq,
Uanis(C17B) \\sim Ueq, Uanis(C19A) \\sim Ueq, Uanis(C19B) \\sim Ueq,
Uanis(C18A) \\sim Ueq, Uanis(C18B) \\sim Ueq: with sigma of 0.02 and sigma for
terminal atoms of 0.04
Uanis(C23B) \\sim Ueq, Uanis(C23A) \\sim Ueq, Uanis(N7GB) \\sim Ueq,
Uanis(N7GA) \\sim Ueq, Uanis(C20A) \\sim Ueq, Uanis(C20B) \\sim Ueq,
Uanis(C21A) \\sim Ueq, Uanis(C21B) \\sim Ueq, Uanis(O9A) \\sim Ueq, Uanis(O9B)
\\sim Ueq, Uanis(C22B) \\sim Ueq, Uanis(C22A) \\sim Ueq: with sigma of 0.02 and
sigma for terminal atoms of 0.04
Uanis(C9GB) \\sim Ueq, Uanis(C9GA) \\sim Ueq, Uanis(C8GA) \\sim Ueq,
Uanis(C8GB) \\sim Ueq, Uanis(N5GB) \\sim Ueq, Uanis(N5GA) \\sim Ueq,
Uanis(C13B) \\sim Ueq, Uanis(C13A) \\sim Ueq, Uanis(C12B) \\sim Ueq,
Uanis(N3GB) \\sim Ueq, Uanis(N3GA) \\sim Ueq, Uanis(C12A) \\sim Ueq,
Uanis(C10B) \\sim Ueq, Uanis(C10A) \\sim Ueq, Uanis(C11A) \\sim Ueq,
Uanis(C11B) \\sim Ueq, Uanis(N4GB) \\sim Ueq, Uanis(N4GA) \\sim Ueq: with sigma
of 0.02 and sigma for terminal atoms of 0.04
5. Rigid body (RIGU) restrains
 C23B, N7GB, C20B, C21B, O9B, C22B
 with sigma for 1-2 distances of 0.004 and sigma for 1-3 distances of 0.004
 C22A, C23A, N7GA, C20A, C21A, O9A
 with sigma for 1-2 distances of 0.004 and sigma for 1-3 distances of 0.004
6. Others
 Fixed Sof: O10(0.73804) N1G(0.26196) C28(0.73804) H28(0.73804) C3G(0.26196)
 C2G(0.26196) C1G(0.26196) H1G(0.26196) C4G(0.26196) H4G(0.26196) O9(0.73804)
 N2G(0.26196) C13B(0.13098) N5GB(0.13098) C8GB(0.13098) C9GB(0.13098)
 H9GB(0.13098) O9A(0.13098) C21A(0.13098) H21A(0.13098) H21B(0.13098)
 C20B(0.13098) H20A(0.13098) H20B(0.13098) C22B(0.13098) H22A(0.13098)
 H22B(0.13098) O1S(0.22775) O2S(0.50423) C7GB(0.13098) H7GB(0.13098)
 C7GA(0.13098) H7GA(0.13098) C6GA(0.13098) H6GA(0.13098) C6GB(0.13098)
 H6GB(0.13098) C5G(0.26196) C8GA(0.13098) C9GA(0.13098) H9GA(0.13098)
 N3GA(0.13098) C12A(0.13098) C13A(0.13098) N5GA(0.13098) C11B(0.13098)
 H11B(0.13098) N4GB(0.13098) C12B(0.13098) N3GB(0.13098) C10B(0.13098)
 H10B(0.13098) C10A(0.13098) H10A(0.13098) C11A(0.13098) H11A(0.13098)
 N4GA(0.13098) N6GA(0.13098) N6GB(0.13098) C19A(0.13098) H19A(0.13098)
 C14A(0.13098) C15A(0.13098) H15A(0.13098) C16A(0.13098) H16A(0.13098)
 C17A(0.13098) C18A(0.13098) H18A(0.13098) C19B(0.13098) H19B(0.13098)
 C14B(0.13098) C15B(0.13098) H15B(0.13098) C16B(0.13098) H16B(0.13098)
 C17B(0.13098) C18B(0.13098) H18B(0.13098) C1S(0.38748) C2S(0.29929)
 N7GB(0.13098) C23A(0.13098) H23A(0.13098) H23B(0.13098) C22A(0.13098)
 H22C(0.13098) H22D(0.13098) C21B(0.13098) H21C(0.13098) H21D(0.13098)
 O9B(0.13098) C20A(0.13098) H20C(0.13098) H20D(0.13098) C23B(0.13098)
 H23C(0.13098) H23D(0.13098) N7GA(0.13098)
7.a Secondary CH2 refined with riding coordinates:
 C21A(H21A,H21B), C20B(H20A,H20B), C22B(H22A,H22B), C23A(H23A,H23B), C22A(H22C,
 H22D), C21B(H21C,H21D), C20A(H20C,H20D), C23B(H23C,H23D)
7.b Aromatic/amide H refined with riding coordinates:
 O8(H8), O7(H7), C7(H7A), C13(H13), C3(H3), C4(H4), C19(H19), C22(H22),
 C27(H27), C26(H26), C23(H23), C6(H6), C20(H20), C9(H9), C16(H16), C15(H15),
 C11(H11), C28(H28), C1G(H1G), C4G(H4G), C9GB(H9GB), C7GB(H7GB), C7GA(H7GA),
 C6GA(H6GA), C6GB(H6GB), C9GA(H9GA), C11B(H11B), C10B(H10B), C10A(H10A),
 C11A(H11A), C19A(H19A), C15A(H15A), C16A(H16A), C18A(H18A), C19B(H19B),
 C15B(H15B), C16B(H16B), C18B(H18B)
7.c Fitted pentagon refined as free rotating group:
 C11B(N4GB,C12B,N3GB,C10B)
7.d Fitted hexagon refined as free rotating group:
 C8GA(C9GA,N3GA,C12A,C13A,N5GA), C19A(C14A,C15A,C16A,C17A,C18A), C19B(C14B,
 C15B,C16B,C17B,C18B)
;
_olex2_submission_special_instructions 'No special instructions were received'

loop_
_space_group_symop_operation_xyz
'x, y, z'
'-y+1/2, x+1/2, z+1/2'
'-x, -y, z'
'y+1/2, -x+1/2, z+1/2'
'x+1/2, -y+1/2, -z+1/2'
'-x+1/2, y+1/2, -z+1/2'
'y, x, -z'
'-y, -x, -z'

loop_
_atom_site_label
_atom_site_type_symbol
_atom_site_fract_x
_atom_site_fract_y
_atom_site_fract_z
_atom_site_U_iso_or_equiv
_atom_site_adp_type
_atom_site_occupancy
_atom_site_site_symmetry_order
_atom_site_calc_flag
_atom_site_refinement_flags_posn
_atom_site_refinement_flags_adp
_atom_site_refinement_flags_occupancy
_atom_site_disorder_assembly
_atom_site_disorder_group
Al1 Al -0.33716(3) -0.33716(3) 0.000000 0.03524(16) Uani 1 2 d S T P . .
Al3 Al -0.500000 -0.500000 -0.11524(2) 0.03850(17) Uani 1 2 d S T P . .
Al2 Al -0.40170(3) -0.37295(3) -0.08102(2) 0.03994(13) Uani 1 1 d . . . . .
O8 O -0.47655(7) -0.43430(8) -0.08002(3) 0.0418(3) Uani 1 1 d . . . . .
H8 H -0.506209 -0.431962 -0.059250 0.050 Uiso 1 1 calc R . . . .
O7 O -0.37134(10) -0.39781(8) -0.03496(4) 0.0569(4) Uani 1 1 d . . . . .
H7 H -0.373510 -0.446083 -0.028713 0.068 Uiso 1 1 calc R . . . .
O2 O -0.32539(7) -0.31050(8) -0.08557(3) 0.0475(3) Uani 1 1 d . . . . .
O1 O -0.26682(7) -0.30504(9) -0.03263(3) 0.0468(3) Uani 1 1 d . . . . .
C2 C -0.20324(11) -0.29873(15) -0.08775(5) 0.0535(5) Uani 1 1 d . . . . .
C7 C -0.13875(12) -0.29567(18) -0.07032(6) 0.0650(7) Uani 1 1 d . . . . .
H7A H -0.136720 -0.294072 -0.044458 0.078 Uiso 1 1 calc R . . . .
C1 C -0.26987(10) -0.30481(12) -0.06701(5) 0.0428(4) Uani 1 1 d . . . . .
C18 C 0.04766(10) -0.12474(15) -0.34531(5) 0.0528(5) Uani 1 1 d . . . . .
C25 C 0.34927(9) -0.49637(13) -0.11444(5) 0.0492(5) Uani 1 1 d . . . . .
C5 C -0.07955(14) -0.2988(2) -0.12870(7) 0.0939(13) Uani 1 1 d . . . . .
C24 C 0.28569(11) -0.45608(16) -0.12579(7) 0.0626(7) Uani 1 1 d . . . . .
C13 C 0.04476(16) -0.3379(3) -0.13930(9) 0.1087(17) Uani 1 1 d . . . . .
H13 H 0.043559 -0.362178 -0.116713 0.130 Uiso 1 1 calc R . . . .
C3 C -0.20557(13) -0.30192(19) -0.12587(6) 0.0708(8) Uani 1 1 d . . . . .
H3 H -0.249589 -0.303523 -0.137945 0.085 Uiso 1 1 calc R . . . .
C4 C -0.14476(15) -0.3028(2) -0.14597(7) 0.0901(12) Uani 1 1 d . . . . .
H4 H -0.147069 -0.306020 -0.171785 0.108 Uiso 1 1 calc R . . . .
C19 C 0.08029(15) -0.2257(2) -0.30529(8) 0.0858(11) Uani 1 1 d . . . . .
H19 H 0.102271 -0.246709 -0.325786 0.103 Uiso 1 1 calc R . . . .
C14 C 0.04961(18) -0.2286(3) -0.24140(9) 0.1152(18) Uani 1 1 d . . . . .
C22 C 0.23525(15) -0.3541(2) -0.15372(10) 0.0911(12) Uani 1 1 d . . . . .
H22 H 0.241062 -0.309887 -0.165264 0.109 Uiso 1 1 calc R . . . .
C21 C 0.16766(14) -0.3807(2) -0.14815(9) 0.0949(13) Uani 1 1 d . . . . .
C27 C 0.16013(13) -0.4467(2) -0.13207(9) 0.0941(13) Uani 1 1 d . . . . .
H27 H 0.114586 -0.465849 -0.128808 0.113 Uiso 1 1 calc R . . . .
C17 C 0.04783(12) -0.16069(18) -0.30906(6) 0.0696(8) Uani 1 1 d . . . . .
C26 C 0.21868(12) -0.4850(2) -0.12072(8) 0.0824(11) Uani 1 1 d . . . . .
H26 H 0.213248 -0.529740 -0.109758 0.099 Uiso 1 1 calc R . . . .
C23 C 0.29369(13) -0.39144(18) -0.14257(8) 0.0721(8) Uani 1 1 d . . . . .
H23 H 0.339259 -0.372776 -0.146413 0.087 Uiso 1 1 calc R . . . .
C6 C -0.07722(13) -0.2949(2) -0.09048(7) 0.0864(11) Uani 1 1 d . . . . .
H6 H -0.033310 -0.291765 -0.078375 0.104 Uiso 1 1 calc R . . . .
C10 C 0.04884(18) -0.2666(3) -0.20586(9) 0.1146(18) Uani 1 1 d . . . . .
C12 C 0.10529(16) -0.3402(3) -0.16064(9) 0.1099(17) Uani 1 1 d . . . . .
C20 C 0.08093(18) -0.2599(2) -0.27215(9) 0.1105(17) Uani 1 1 d . . . . .
H20 H 0.102522 -0.304595 -0.270066 0.133 Uiso 1 1 calc R . . . .
C9 C -0.01124(17) -0.2641(3) -0.18397(9) 0.1162(19) Uani 1 1 d . . . . .
H9 H -0.050650 -0.237613 -0.191739 0.139 Uiso 1 1 calc R . . . .
C16 C 0.01569(14) -0.1301(2) -0.27934(7) 0.0858(11) Uani 1 1 d . . . . .
H16 H -0.006845 -0.085899 -0.281733 0.103 Uiso 1 1 calc R . . . .
C15 C 0.01653(17) -0.1646(3) -0.24559(8) 0.1059(16) Uani 1 1 d . . . . .
H15 H -0.006044 -0.143686 -0.225240 0.127 Uiso 1 1 calc R . . . .
C11 C 0.10615(17) -0.3046(3) -0.19404(9) 0.1205(19) Uani 1 1 d . . . . .
H11 H 0.146925 -0.306706 -0.208868 0.145 Uiso 1 1 calc R . . . .
C8 C -0.01397(16) -0.3003(3) -0.15072(8) 0.1109(17) Uani 1 1 d . . . . .
O6 O 0.34089(7) -0.55792(9) -0.10277(4) 0.0523(4) Uani 1 1 d . . . . .
O5 O 0.40720(7) -0.46487(8) -0.11765(4) 0.0478(3) Uani 1 1 d . . . . .
O3 O 0.02219(7) -0.06410(10) -0.34642(4) 0.0515(4) Uani 1 1 d . . . . .
O4 O 0.07349(8) -0.15844(10) -0.37184(4) 0.0553(4) Uani 1 1 d . . . . .
O10 O -0.46169(16) -0.29763(17) -0.06419(9) 0.0535(6) Uani 0.738 1 d . . . A -1
N1G N -0.4159(7) -0.2816(7) -0.0202(3) 0.042(2) Uani 0.262 1 d . . . A .
C28 C -0.4478(2) -0.2573(3) -0.03854(13) 0.0713(10) Uani 0.738 1 d . . . A -1
H28 H -0.476945 -0.217037 -0.036736 0.086 Uiso 0.738 1 calc R . . A -1
C3G C -0.5016(4) -0.2560(4) -0.05605(19) 0.0451(16) Uani 0.262 1 d . . . . .
C2G C -0.5093(5) -0.2118(5) -0.0258(3) 0.060(2) Uani 0.262 1 d . . . A .
C1G C -0.4524(4) -0.2309(4) -0.0037(2) 0.0496(17) Uani 0.262 1 d . . . . .
H1G H -0.441516 -0.211066 0.019399 0.059 Uiso 0.262 1 calc R . . A .
C4G C -0.5499(5) -0.2523(5) -0.0855(2) 0.057(2) Uani 0.262 1 d . . . A .
H4G H -0.545242 -0.282117 -0.106092 0.069 Uiso 0.262 1 calc R . . . .
O9 O -0.4007(2) -0.2620(2) -0.01465(12) 0.0532(9) Uani 0.738 1 d . . . A -1
N2G N -0.4450(4) -0.2997(5) -0.0515(2) 0.0372(17) Uani 0.262 1 d . . . A .
C13B C -0.7776(19) -0.1744(19) -0.1228(13) 0.114(12) Uani 0.131 1 d . U . A 2
N5GB N -0.730(2) -0.1887(16) -0.0987(11) 0.100(10) Uani 0.131 1 d . U . A 2
C8GB C -0.6618(16) -0.194(2) -0.1097(9) 0.074(8) Uani 0.131 1 d . U . A 2
C9GB C -0.632(2) -0.194(2) -0.1438(10) 0.083(9) Uani 0.131 1 d . U . A 2
H9GB H -0.583997 -0.204149 -0.148145 0.100 Uiso 0.131 1 calc R . . A 2
O9A O -1.072(4) -0.159(4) 0.0561(19) 0.25(2) Uani 0.131 1 d D U . A 1
C21A C -1.109(3) -0.183(5) 0.0216(19) 0.23(2) Uani 0.131 1 d D U . A 1
H21A H -1.154659 -0.157724 0.018612 0.271 Uiso 0.131 1 calc R . . A 1
H21B H -1.117876 -0.233730 0.021658 0.271 Uiso 0.131 1 calc R . . A 1
C20B C -1.0700(18) -0.182(3) 0.0065(14) 0.136(10) Uani 0.131 1 d D U . A 2
H20A H -1.102301 -0.218589 -0.003009 0.163 Uiso 0.131 1 calc R . . A 2
H20B H -1.067933 -0.144951 -0.012245 0.163 Uiso 0.131 1 calc R . . A 2
C22B C -0.999(3) -0.167(6) 0.0749(13) 0.227(19) Uani 0.131 1 d D U . A 2
H22A H -0.974776 -0.189754 0.095351 0.273 Uiso 0.131 1 calc R . . A 2
H22B H -1.003854 -0.115805 0.080060 0.273 Uiso 0.131 1 calc R . . A 2
O1S O -0.500000 -0.500000 0.000000 0.249(7) Uiso 0.911 4 d S T P . .
O2S O -0.3806(6) -0.5504(6) -0.0293(3) 0.161(3) Uiso 0.5042 1 d . . . . .
C7GB C -0.5703(18) -0.1735(19) -0.0186(9) 0.066(8) Uani 0.131 1 d . U . A 2
H7GB H -0.578270 -0.152754 0.004609 0.079 Uiso 0.131 1 calc R . . A 2
C7GA C -0.556(2) -0.1544(15) -0.0281(10) 0.075(9) Uani 0.131 1 d . U . A 1
H7GA H -0.555016 -0.117682 -0.010691 0.090 Uiso 0.131 1 calc R . . A 1
C6GA C -0.603(2) -0.154(3) -0.0562(12) 0.077(12) Uani 0.131 1 d . U . A 1
H6GA H -0.636940 -0.116835 -0.057146 0.092 Uiso 0.131 1 calc R . . A 1
C6GB C -0.619(2) -0.167(2) -0.0469(11) 0.067(9) Uani 0.131 1 d . U . A 2
H6GB H -0.660587 -0.140322 -0.043665 0.080 Uiso 0.131 1 calc R . . A 2
C5G C -0.6038(7) -0.2040(6) -0.0832(4) 0.084(4) Uani 0.262 1 d . . . . .
C8GA C -0.6416(9) -0.1894(16) -0.1193(5) 0.080(11) Uani 0.131 1 d . U . A 1
C9GA C -0.6175(8) -0.1941(17) -0.1550(5) 0.082(10) Uani 0.131 1 d G U . A 1
H9GA H -0.569899 -0.205710 -0.159638 0.098 Uiso 0.131 1 calc R . . A 1
N3GA N -0.6630(9) -0.1817(15) -0.1839(4) 0.100(9) Uani 0.131 1 d G U . A 1
C12A C -0.7326(8) -0.1646(13) -0.1771(5) 0.088(8) Uani 0.131 1 d G U . A 1
C13A C -0.7567(8) -0.1600(14) -0.1414(5) 0.099(10) Uani 0.131 1 d G U . A 1
N5GA N -0.7112(10) -0.1724(14) -0.1125(4) 0.080(8) Uani 0.131 1 d G U . A 1
C11B C -0.7418(17) -0.1488(16) -0.2240(7) 0.138(18) Uani 0.131 1 d . U . A 2
H11B H -0.753071 -0.139696 -0.248765 0.165 Uiso 0.131 1 calc R . . A 2
N4GB N -0.7890(13) -0.1459(17) -0.1941(9) 0.125(13) Uani 0.131 1 d G U . A 2
C12B C -0.7511(16) -0.1631(14) -0.1620(7) 0.130(16) Uani 0.131 1 d G U . A 2
N3GB N -0.6805(14) -0.1767(12) -0.1721(7) 0.141(14) Uani 0.131 1 d G U . A 2
C10B C -0.6748(14) -0.1678(17) -0.2104(8) 0.109(12) Uani 0.131 1 d G U . A 2
H10B H -0.633332 -0.173634 -0.224426 0.130 Uiso 0.131 1 calc R . . A 2
C10A C -0.653(2) -0.195(3) -0.2215(10) 0.110(11) Uani 0.131 1 d . U . A 1
H10A H -0.612599 -0.208657 -0.235030 0.132 Uiso 0.131 1 calc R . . A 1
C11A C -0.726(2) -0.181(2) -0.2326(11) 0.117(12) Uani 0.131 1 d . U . A 1
H11A H -0.740618 -0.183148 -0.257404 0.140 Uiso 0.131 1 calc R . . A 1
N4GA N -0.769(2) -0.1665(19) -0.2070(12) 0.113(11) Uani 0.131 1 d . U . A 1
N6GA N -0.8233(16) -0.145(2) -0.1358(10) 0.099(10) Uani 0.131 1 d . U . A 1
N6GB N -0.8390(15) -0.1592(19) -0.1218(9) 0.089(8) Uani 0.131 1 d . U . A 2
C19A C -0.8406(14) -0.2015(17) -0.0737(9) 0.120(14) Uani 0.131 1 d . U . A 1
H19A H -0.797379 -0.226081 -0.074790 0.144 Uiso 0.131 1 calc R . . A 1
C14A C -0.8625(13) -0.1614(17) -0.1032(8) 0.093(9) Uani 0.131 1 d G U . A 1
C15A C -0.9258(14) -0.1255(17) -0.1016(9) 0.17(2) Uani 0.131 1 d G U . A 1
H15A H -0.940817 -0.098092 -0.121808 0.210 Uiso 0.131 1 calc R . . A 1
C16A C -0.9672(13) -0.1296(19) -0.0705(10) 0.108(11) Uani 0.131 1 d G U . A 1
H16A H -1.010482 -0.105035 -0.069433 0.130 Uiso 0.131 1 calc R . . A 1
C17A C -0.9453(17) -0.170(2) -0.0410(8) 0.17(2) Uani 0.131 1 d DG U . A 1
C18A C -0.8820(19) -0.206(2) -0.0426(8) 0.151(19) Uani 0.131 1 d G U . A 1
H18A H -0.867044 -0.233023 -0.022414 0.181 Uiso 0.131 1 calc R . . A 1
C19B C -0.8576(11) -0.2252(14) -0.0608(8) 0.106(11) Uani 0.131 1 d . U . A 2
H19B H -0.815098 -0.250304 -0.064133 0.127 Uiso 0.131 1 calc R . . A 2
C14B C -0.8802(12) -0.1782(15) -0.0873(7) 0.121(13) Uani 0.131 1 d G U . A 2
C15B C -0.9424(13) -0.1415(13) -0.0824(8) 0.106(11) Uani 0.131 1 d G U . A 2
H15B H -0.957841 -0.109403 -0.100538 0.128 Uiso 0.131 1 calc R . . A 2
C16B C -0.9821(11) -0.1518(14) -0.0511(8) 0.108(10) Uani 0.131 1 d G U . A 2
H16B H -1.024677 -0.126756 -0.047820 0.129 Uiso 0.131 1 calc R . . A 2
C17B C -0.9596(13) -0.1988(17) -0.0247(7) 0.140(16) Uani 0.131 1 d DG U . A 2
C18B C -0.8973(13) -0.2355(15) -0.0295(7) 0.100(9) Uani 0.131 1 d G U . A 2
H18B H -0.881936 -0.267657 -0.011414 0.121 Uiso 0.131 1 calc R . . A 2
C1S C -0.3363(6) -0.6064(6) -0.0278(3) 0.099(3) Uiso 0.3875 1 d . . . . .
C2S C -0.2610(9) -0.5784(9) -0.0322(5) 0.107(4) Uiso 0.2993 1 d . . . . .
N7GB N -1.0016(19) -0.214(2) 0.0077(13) 0.151(11) Uani 0.131 1 d D U . A 2
C23A C -0.961(4) -0.206(5) 0.027(2) 0.21(2) Uani 0.131 1 d D U . A 1
H23A H -0.917817 -0.183243 0.036005 0.256 Uiso 0.131 1 calc R . . A 1
H23B H -0.948062 -0.254085 0.019645 0.256 Uiso 0.131 1 calc R . . A 1
C22A C -1.013(4) -0.213(4) 0.0614(15) 0.22(2) Uani 0.131 1 d D U . A 1
H22C H -1.032890 -0.261042 0.062587 0.261 Uiso 0.131 1 calc R . . A 1
H22D H -0.987428 -0.203771 0.084373 0.261 Uiso 0.131 1 calc R . . A 1
C21B C -1.107(3) -0.149(4) 0.0414(16) 0.196(17) Uani 0.131 1 d D U . A 2
H21C H -1.093416 -0.099449 0.045679 0.236 Uiso 0.131 1 calc R . . A 2
H21D H -1.158677 -0.153602 0.040997 0.236 Uiso 0.131 1 calc R . . A 2
O9B O -1.071(2) -0.200(2) 0.0675(12) 0.174(11) Uani 0.131 1 d D U . A 2
C20A C -1.055(3) -0.161(5) -0.009(2) 0.21(2) Uani 0.131 1 d D U . A 1
H20C H -1.069520 -0.186106 -0.031258 0.258 Uiso 0.131 1 calc R . . A 1
H20D H -1.063302 -0.110412 -0.013714 0.258 Uiso 0.131 1 calc R . . A 1
C23B C -0.961(2) -0.181(4) 0.0362(15) 0.174(16) Uani 0.131 1 d D U . A 2
H23C H -0.943196 -0.135433 0.026804 0.209 Uiso 0.131 1 calc R . . A 2
H23D H -0.919128 -0.210738 0.040871 0.209 Uiso 0.131 1 calc R . . A 2
N7GA N -0.981(3) -0.170(4) -0.0058(15) 0.22(2) Uani 0.131 1 d D U . A 1

loop_
_atom_site_aniso_label
_atom_site_aniso_U_11
_atom_site_aniso_U_22
_atom_site_aniso_U_33
_atom_site_aniso_U_23
_atom_site_aniso_U_13
_atom_site_aniso_U_12
Al1 0.0422(2) 0.0422(2) 0.0214(3) -0.00089(18) 0.00089(18) -0.0018(3)
Al3 0.0318(3) 0.0606(4) 0.0231(3) 0.000 0.000 0.0023(3)
Al2 0.0413(3) 0.0559(3) 0.0226(2) -0.0006(2) 0.00297(18) 0.0004(2)
O8 0.0413(6) 0.0583(7) 0.0257(5) -0.0024(5) 0.0068(5) 0.0003(5)
O7 0.0910(11) 0.0528(8) 0.0269(6) 0.0015(5) -0.0131(7) -0.0198(8)
O2 0.0466(7) 0.0663(9) 0.0296(6) 0.0049(6) -0.0012(5) -0.0070(6)
O1 0.0409(6) 0.0726(9) 0.0269(5) -0.0039(6) 0.0045(5) -0.0049(6)
C2 0.0410(9) 0.0875(15) 0.0319(8) 0.0096(9) 0.0084(7) 0.0139(9)
C7 0.0414(10) 0.116(2) 0.0376(9) 0.0232(12) 0.0075(8) 0.0082(12)
C1 0.0386(8) 0.0612(11) 0.0287(7) -0.0010(7) 0.0046(6) 0.0020(7)
C18 0.0316(8) 0.0931(16) 0.0337(8) 0.0194(10) 0.0044(6) 0.0069(9)
C25 0.0327(8) 0.0747(13) 0.0400(8) 0.0162(9) 0.0075(7) 0.0086(8)
C5 0.0532(13) 0.176(4) 0.0526(13) 0.0589(18) 0.0272(11) 0.0535(18)
C24 0.0365(9) 0.0947(18) 0.0567(12) 0.0337(12) 0.0136(8) 0.0177(10)
C13 0.0563(14) 0.198(4) 0.0715(17) 0.083(2) 0.0318(13) 0.059(2)
C3 0.0520(12) 0.127(2) 0.0331(9) 0.0135(12) 0.0086(8) 0.0303(14)
C4 0.0665(15) 0.168(3) 0.0354(10) 0.0320(15) 0.0186(10) 0.0514(19)
C19 0.0649(15) 0.133(3) 0.0593(14) 0.0490(17) 0.0332(12) 0.0486(17)
C14 0.0817(19) 0.199(4) 0.0650(16) 0.080(2) 0.0471(15) 0.085(3)
C22 0.0588(14) 0.123(3) 0.092(2) 0.066(2) 0.0306(14) 0.0386(16)
C21 0.0483(12) 0.155(3) 0.0817(18) 0.072(2) 0.0300(12) 0.0437(17)
C27 0.0354(10) 0.157(3) 0.090(2) 0.074(2) 0.0192(12) 0.0268(15)
C17 0.0456(10) 0.119(2) 0.0441(10) 0.0361(13) 0.0168(9) 0.0324(13)
C26 0.0344(10) 0.128(3) 0.0848(18) 0.0624(19) 0.0129(11) 0.0195(13)
C23 0.0443(11) 0.099(2) 0.0729(16) 0.0398(15) 0.0186(10) 0.0203(12)
C6 0.0405(10) 0.165(3) 0.0541(13) 0.0503(18) 0.0126(10) 0.0240(15)
C10 0.0786(19) 0.191(4) 0.0741(18) 0.083(2) 0.0476(16) 0.077(2)
C12 0.0568(14) 0.189(4) 0.0838(19) 0.087(2) 0.0368(14) 0.062(2)
C20 0.085(2) 0.167(4) 0.0794(19) 0.075(2) 0.0500(17) 0.077(2)
C9 0.0696(18) 0.210(4) 0.0692(16) 0.080(2) 0.0394(15) 0.081(2)
C16 0.0643(15) 0.146(3) 0.0468(11) 0.0409(15) 0.0248(11) 0.0541(18)
C15 0.082(2) 0.183(4) 0.0525(13) 0.0560(19) 0.0375(13) 0.079(2)
C11 0.0692(17) 0.208(5) 0.084(2) 0.092(3) 0.0492(16) 0.078(2)
C8 0.0612(16) 0.208(4) 0.0636(15) 0.074(2) 0.0361(13) 0.068(2)
O6 0.0314(6) 0.0763(10) 0.0491(7) 0.0224(7) 0.0035(5) 0.0040(6)
O5 0.0346(6) 0.0633(8) 0.0457(7) 0.0109(6) 0.0012(5) 0.0049(6)
O3 0.0424(7) 0.0841(11) 0.0281(6) 0.0107(6) -0.0009(5) 0.0053(7)
O4 0.0448(7) 0.0844(11) 0.0368(6) 0.0162(7) 0.0065(5) 0.0097(7)
O10 0.0478(15) 0.0609(14) 0.0518(16) 0.0009(14) 0.0046(12) 0.0013(12)
N1G 0.048(5) 0.058(7) 0.020(3) -0.007(4) -0.011(3) 0.015(4)
C28 0.062(2) 0.077(3) 0.075(2) 0.008(2) -0.0002(19) 0.0178(18)
C3G 0.041(3) 0.055(4) 0.040(3) -0.007(3) -0.012(3) 0.021(3)
C2G 0.057(5) 0.058(5) 0.065(5) -0.027(4) -0.022(4) 0.038(4)
C1G 0.047(4) 0.053(4) 0.049(4) -0.022(3) -0.004(3) 0.019(3)
C4G 0.053(4) 0.067(5) 0.051(4) -0.001(4) -0.020(4) 0.020(4)
O9 0.062(2) 0.057(2) 0.0408(19) 0.0006(13) 0.0017(14) 0.0167(15)
N2G 0.041(4) 0.045(4) 0.025(3) -0.020(3) -0.009(3) 0.010(3)
C13B 0.090(17) 0.106(18) 0.15(2) 0.010(17) -0.060(16) 0.046(14)
N5GB 0.107(18) 0.078(15) 0.116(18) -0.009(14) -0.039(15) 0.037(13)
C8GB 0.052(12) 0.092(15) 0.079(14) -0.011(12) -0.021(12) 0.033(12)
C9GB 0.098(17) 0.096(16) 0.055(15) 0.020(13) -0.019(14) 0.027(14)
O9A 0.24(3) 0.27(3) 0.24(2) -0.01(2) 0.00(2) 0.01(2)
C21A 0.23(3) 0.22(3) 0.23(3) -0.01(2) 0.011(18) 0.00(2)
C20B 0.092(14) 0.13(2) 0.185(19) -0.005(19) 0.001(16) -0.020(14)
C22B 0.23(2) 0.24(3) 0.21(2) -0.03(2) -0.01(2) -0.01(2)
C7GB 0.059(12) 0.080(18) 0.059(12) -0.005(11) 0.000(9) 0.030(12)
C7GA 0.086(18) 0.049(12) 0.090(19) -0.019(12) -0.019(14) 0.050(12)
C6GA 0.08(2) 0.073(18) 0.08(2) -0.012(14) -0.018(14) 0.044(14)
C6GB 0.062(15) 0.068(16) 0.071(16) -0.011(12) -0.015(12) 0.038(12)
C5G 0.084(7) 0.074(6) 0.095(8) -0.003(6) -0.042(7) 0.039(6)
C8GA 0.055(15) 0.093(16) 0.09(2) 0.004(15) -0.028(15) 0.035(13)
C9GA 0.084(16) 0.109(17) 0.052(14) 0.036(13) -0.028(12) 0.031(13)
N3GA 0.086(13) 0.16(2) 0.055(11) 0.044(12) -0.022(10) 0.040(13)
C12A 0.054(11) 0.131(18) 0.080(14) 0.041(13) -0.027(11) 0.034(11)
C13A 0.064(14) 0.12(2) 0.11(2) 0.011(17) -0.022(15) 0.033(14)
N5GA 0.062(12) 0.083(14) 0.094(15) -0.002(11) -0.038(11) 0.040(10)
C11B 0.13(2) 0.16(3) 0.13(2) 0.04(2) -0.07(2) 0.04(2)
N4GB 0.12(2) 0.12(2) 0.13(2) 0.019(15) -0.077(17) 0.048(16)
C12B 0.11(2) 0.16(3) 0.12(3) -0.01(2) -0.03(2) 0.03(2)
N3GB 0.19(3) 0.15(2) 0.082(17) 0.077(16) -0.019(17) 0.03(2)
C10B 0.12(2) 0.106(19) 0.10(2) 0.020(16) -0.061(17) 0.006(16)
C10A 0.103(18) 0.15(2) 0.072(14) 0.019(16) -0.035(14) 0.020(18)
C11A 0.12(2) 0.13(2) 0.096(17) 0.019(16) -0.053(16) 0.048(17)
N4GA 0.096(16) 0.117(19) 0.12(2) 0.043(17) -0.031(15) 0.043(15)
N6GA 0.058(13) 0.14(2) 0.098(18) 0.021(16) 0.007(12) 0.017(13)
N6GB 0.052(14) 0.119(17) 0.096(18) 0.021(15) -0.015(13) 0.026(12)
C19A 0.10(2) 0.14(2) 0.13(2) 0.026(19) 0.000(17) 0.013(18)
C14A 0.061(14) 0.115(19) 0.103(19) 0.027(17) -0.008(14) 0.011(13)
C15A 0.17(3) 0.17(3) 0.18(3) 0.02(2) 0.03(2) 0.00(2)
C16A 0.073(15) 0.13(2) 0.12(2) 0.003(19) 0.019(15) 0.006(16)
C17A 0.15(3) 0.19(3) 0.16(3) 0.01(2) -0.03(2) 0.00(2)
C18A 0.14(3) 0.16(3) 0.15(3) -0.02(2) 0.00(2) 0.00(2)
C19B 0.060(12) 0.13(2) 0.13(2) -0.014(18) -0.032(14) 0.041(14)
C14B 0.094(19) 0.12(2) 0.15(2) 0.012(18) -0.022(17) 0.061(17)
C15B 0.075(15) 0.100(17) 0.14(2) -0.019(17) -0.012(16) 0.050(14)
C16B 0.091(17) 0.096(17) 0.14(2) -0.013(16) -0.025(17) 0.036(15)
C17B 0.12(2) 0.14(2) 0.16(3) 0.01(2) -0.03(2) 0.02(2)
C18B 0.073(14) 0.115(19) 0.114(18) 0.017(16) -0.013(14) 0.024(14)
N7GB 0.114(16) 0.17(2) 0.17(2) 0.003(18) 0.005(16) 0.021(15)
C23A 0.21(3) 0.23(4) 0.20(3) -0.02(2) -0.017(18) 0.01(2)
C22A 0.23(3) 0.20(3) 0.22(3) -0.05(2) -0.001(19) -0.02(2)
C21B 0.18(3) 0.21(3) 0.21(2) -0.01(2) 0.020(19) 0.03(2)
O9B 0.183(19) 0.15(2) 0.187(18) -0.046(16) 0.027(16) 0.033(16)
C20A 0.20(2) 0.22(3) 0.23(3) -0.01(2) 0.00(2) 0.02(2)
C23B 0.136(19) 0.18(3) 0.20(2) 0.01(2) -0.024(15) 0.00(2)
N7GA 0.20(2) 0.22(3) 0.22(3) -0.01(2) 0.00(2) 0.04(2)

loop_
_atom_type_symbol
_atom_type_description
_atom_type_scat_dispersion_real
_atom_type_scat_dispersion_imag
_atom_type_scat_source
C C 0.0037 0.0017 'International Tables Vol C Tables 4.2.6.8 and 6.1.1.4'
H H 0.0000 0.0000 'International Tables Vol C Tables 4.2.6.8 and 6.1.1.4'
Al Al 0.0674 0.0545 'International Tables Vol C Tables 4.2.6.8 and 6.1.1.4'
N N 0.0070 0.0034 'International Tables Vol C Tables 4.2.6.8 and 6.1.1.4'
O O 0.0123 0.0065 'International Tables Vol C Tables 4.2.6.8 and 6.1.1.4'

loop_
_geom_angle_atom_site_label_1
_geom_angle_atom_site_label_2
_geom_angle_atom_site_label_3
_geom_angle
_geom_angle_site_symmetry_1
_geom_angle_site_symmetry_3
O7 Al1 O7 92.27(11) 7 .
O7 Al1 O1 173.87(7) . 7
O7 Al1 O1 173.87(7) 7 .
O7 Al1 O1 90.81(7) 7 7
O7 Al1 O1 90.81(7) . .
O7 Al1 N1G 88.5(4) 7 .
O7 Al1 N1G 78.9(3) . .
O7 Al1 N1G 88.5(4) . 7
O7 Al1 N1G 78.9(3) 7 7
O7 Al1 O9 92.84(12) . .
O7 Al1 O9 93.50(15) 7 .
O1 Al1 O1 86.63(9) 7 .
O1 Al1 N1G 95.9(3) . 7
O1 Al1 N1G 97.3(4) . .
O1 Al1 N1G 97.3(4) 7 7
O1 Al1 N1G 95.9(3) 7 .
O1 Al1 O9 81.67(11) 7 .
O1 Al1 O9 91.64(15) . .
N1G Al1 N1G 161.9(8) . 7
O9 Al1 N1G 172.4(4) . 7
O9 Al1 N1G 15.0(3) . .
O8 Al3 O8 91.70(9) . 3_445
O8 Al3 O5 92.65(6) 3_445 1_455
O8 Al3 O5 91.08(6) 3_445 3_545
O8 Al3 O5 91.08(6) . 1_455
O8 Al3 O5 92.65(6) . 3_545
O8 Al3 O3 176.74(7) 3_445 5_444
O8 Al3 O3 176.74(7) . 6_444
O8 Al3 O3 91.54(6) . 5_444
O8 Al3 O3 91.54(6) 3_445 6_444
O5 Al3 O5 174.64(10) 1_455 3_545
O5 Al3 O3 89.14(7) 1_455 6_444
O5 Al3 O3 86.91(6) 3_545 6_444
O5 Al3 O3 86.91(6) 1_455 5_444
O5 Al3 O3 89.14(7) 3_545 5_444
O3 Al3 O3 85.23(10) 6_444 5_444
O8 Al2 O7 93.53(7) . .
O8 Al2 O2 176.06(6) . .
O8 Al2 O6 92.29(7) . 3_545
O8 Al2 O4 91.45(7) . 5_444
O8 Al2 O10 90.40(10) . .
O8 Al2 N2G 96.6(3) . .
O7 Al2 O2 90.06(7) . .
O7 Al2 O6 90.82(8) . 3_545
O7 Al2 O4 175.00(8) . 5_444
O7 Al2 O10 94.83(11) . .
O7 Al2 N2G 79.0(2) . .
O2 Al2 O6 86.05(7) . 3_545
O2 Al2 O4 84.96(7) . 5_444
O2 Al2 O10 90.89(11) . .
O2 Al2 N2G 85.6(3) . .
O6 Al2 O10 173.59(11) 3_545 .
O6 Al2 N2G 166.8(2) 3_545 .
O4 Al2 O6 89.36(8) 5_444 3_545
O4 Al2 O10 84.75(12) 5_444 .
O4 Al2 N2G 100.1(3) 5_444 .
O10 Al2 N2G 16.75(17) . .
Al2 O8 Al3 126.94(7) . .
Al1 O7 Al2 125.80(9) . .
C1 O2 Al2 130.73(13) . .
C1 O1 Al1 126.72(13) . .
C7 C2 C1 121.73(16) . .
C7 C2 C3 119.34(19) . .
C3 C2 C1 118.7(2) . .
C6 C7 C2 120.3(2) . .
O2 C1 C2 116.60(15) . .
O1 C1 O2 125.21(17) . .
O1 C1 C2 118.19(17) . .
O3 C18 C17 116.9(2) . .
O3 C18 O4 126.43(18) . .
O4 C18 C17 116.7(2) . .
O6 C25 C24 118.09(19) . .
O6 C25 O5 125.86(18) . .
O5 C25 C24 116.1(2) . .
C4 C5 C6 118.9(2) . .
C4 C5 C8 120.0(3) . .
C6 C5 C8 121.1(3) . .
C26 C24 C25 120.0(2) . .
C23 C24 C25 119.4(2) . .
C23 C24 C26 120.5(2) . .
C8 C13 C12 120.8(2) . .
C4 C3 C2 120.6(2) . .
C3 C4 C5 120.5(2) . .
C20 C19 C17 120.9(3) . .
C20 C14 C10 119.9(3) . .
C15 C14 C10 121.4(3) . .
C15 C14 C20 118.6(2) . .
C23 C22 C21 120.7(3) . .
C22 C21 C12 120.1(3) . .
C27 C21 C22 118.9(2) . .
C27 C21 C12 121.0(3) . .
C26 C27 C21 120.9(3) . .
C19 C17 C18 119.8(2) . .
C16 C17 C18 120.5(2) . .
C16 C17 C19 119.7(2) . .
C27 C26 C24 118.9(3) . .
C22 C23 C24 120.0(3) . .
C7 C6 C5 120.3(3) . .
C9 C10 C14 119.6(2) . .
C11 C10 C14 121.4(2) . .
C11 C10 C9 119.0(2) . .
C13 C12 C21 120.3(2) . .
C13 C12 C11 119.0(2) . .
C11 C12 C21 120.7(2) . .
C19 C20 C14 120.1(3) . .
C10 C9 C8 120.9(2) . .
C17 C16 C15 119.5(3) . .
C14 C15 C16 121.2(3) . .
C10 C11 C12 121.3(2) . .
C13 C8 C5 121.4(2) . .
C13 C8 C9 119.0(2) . .
C9 C8 C5 119.6(2) . .
C25 O6 Al2 134.54(13) . 3_545
C25 O5 Al3 130.13(15) . 1_655
C18 O3 Al3 134.34(13) . 5_544
C18 O4 Al2 129.76(16) . 5_544
C28 O10 Al2 125.0(3) . .
C1G N1G Al1 127.7(8) . .
N2G N1G Al1 120.2(9) . .
N2G N1G C1G 111.5(11) . .
O10 C28 O9 129.4(4) . .
H28 C28 O10 115.3 . .
H28 C28 O9 115.3 . .
C2G C3G C4G 120.3(7) . .
N2G C3G C2G 110.5(6) . .
N2G C3G C4G 129.2(7) . .
C3G C2G C1G 102.7(6) . .
C3G C2G C7GA 119.0(16) . .
C1G C2G C7GA 136.4(16) . .
C7GB C2G C3G 123.5(16) . .
C7GB C2G C1G 131.9(16) . .
N1G C1G C2G 109.1(8) . .
C5G C4G C3G 117.9(9) . .
C28 O9 Al1 133.5(3) . .
N1G N2G Al2 119.5(8) . .
N1G N2G C3G 106.1(8) . .
C3G N2G Al2 134.3(5) . .
N5GB C13B C12B 116(4) . .
N6GB C13B N5GB 135(5) . .
N6GB C13B C12B 108(3) . .
C13B N5GB C8GB 119(4) . .
N5GB C8GB C9GB 132(3) . .
N5GB C8GB C5G 122(3) . .
C9GB C8GB C5G 107(3) . .
C8GB C9GB N3GB 113(3) . .
C21A O9A C22A 105(4) . .
O9A C21A C20A 102(6) . .
N7GB C20B C21B 123(3) . .
O9B C22B C23B 100(4) . .
C6GB C7GB C2G 117(3) . .
C6GA C7GA C2G 118(3) . .
C7GA C6GA C5G 122(3) . .
C7GB C6GB C5G 119(3) . .
C4G C5G C8GB 126.9(17) . .
C4G C5G C6GB 120.0(17) . .
C4G C5G C8GA 114.7(13) . .
C8GB C5G C6GB 112(2) . .
C6GA C5G C4G 120(2) . .
C6GA C5G C8GA 120(2) . .
C9GA C8GA C5G 130.3(12) . .
C9GA C8GA N5GA 120.0 . .
N5GA C8GA C5G 109.6(12) . .
C8GA C9GA N3GA 120.0 . .
C9GA N3GA C10A 128.8(19) . .
C12A N3GA C9GA 120.0 . .
C12A N3GA C10A 110.3(19) . .
N3GA C12A C13A 120.0 . .
N4GA C12A N3GA 110(2) . .
N4GA C12A C13A 129(2) . .
N5GA C13A C12A 120.0 . .
N6GA C13A C12A 119(2) . .
N6GA C13A N5GA 121.4(19) . .
C13A N5GA C8GA 120.0 . .
C10B C11B N4GB 108.0 . .
C11B N4GB C12B 108.0 . .
N4GB C12B C13B 130(2) . .
N3GB C12B C13B 122(2) . .
N3GB C12B N4GB 108.0 . .
C12B N3GB C9GB 118(3) . .
C12B N3GB C10B 108.0 . .
C10B N3GB C9GB 134(3) . .
C11B C10B N3GB 108.0 . .
N3GA C10A C11A 96(3) . .
N4GA C11A C10A 116(3) . .
C11A N4GA C12A 107(3) . .
C13A N6GA C14A 125(3) . .
C13B N6GB C14B 118(3) . .
C14A C19A C18A 120.0 . .
C19A C14A N6GA 128(2) . .
C19A C14A C15A 120.0 . .
C15A C14A N6GA 112(2) . .
C16A C15A C14A 120.0 . .
C15A C16A C17A 120.0 . .
C16A C17A N7GA 123(4) . .
C18A C17A C16A 120.0 . .
C18A C17A N7GA 116(4) . .
C17A C18A C19A 120.0 . .
C14B C19B C18B 120.0 . .
C19B C14B N6GB 124.8(15) . .
C19B C14B C15B 120.0 . .
C15B C14B N6GB 115.1(16) . .
C16B C15B C14B 120.0 . .
C15B C16B C17B 120.0 . .
C16B C17B C18B 120.0 . .
C16B C17B N7GB 122(2) . .
C18B C17B N7GB 118(2) . .
C17B C18B C19B 120.0 . .
O2S C1S C2S 107.7(11) . .
C20B N7GB C17B 113(4) . .
C20B N7GB C23B 109(4) . .
C23B N7GB C17B 102(4) . .
N7GA C23A C22A 123(5) . .
O9A C22A C23A 107(5) . .
O9B C21B C20B 93(3) . .
C21B O9B C22B 104(4) . .
N7GA C20A C21A 124(5) . .
N7GB C23B C22B 117(4) . .
C23A N7GA C17A 128(5) . .
C23A N7GA C20A 112(7) . .
C20A N7GA C17A 113(5) . .

loop_
_geom_bond_atom_site_label_1
_geom_bond_atom_site_label_2
_geom_bond_distance
_geom_bond_site_symmetry_2
Al1 O7 1.8462(15) 7
Al1 O7 1.8463(15) .
Al1 O1 1.8997(14) 7
Al1 O1 1.8997(14) .
Al1 N1G 1.983(14) 7
Al1 N1G 1.983(14) .
Al1 O9 1.953(5) .
Al3 O8 1.8548(14) 3_445
Al3 O8 1.8548(14) .
Al3 O5 1.8953(13) 1_455
Al3 O5 1.8953(13) 3_545
Al3 O3 1.9115(15) 5_444
Al3 O3 1.9115(15) 6_444
Al2 O8 1.8468(15) .
Al2 O7 1.8481(15) .
Al2 O2 1.8888(15) .
Al2 O6 1.9293(15) 3_545
Al2 O4 1.8902(15) 5_444
Al2 O10 1.938(3) .
Al2 N2G 1.951(8) .
O2 C1 1.264(2) .
O1 C1 1.262(2) .
C2 C7 1.388(3) .
C2 C1 1.486(2) .
C2 C3 1.400(3) .
C7 C6 1.387(3) .
C18 C17 1.496(3) .
C18 O3 1.256(3) .
C18 O4 1.266(3) .
C25 C24 1.495(3) .
C25 O6 1.260(3) .
C25 O5 1.264(3) .
C5 C4 1.398(5) .
C5 C6 1.405(4) .
C5 C8 1.490(3) .
C24 C26 1.404(4) .
C24 C23 1.387(4) .
C13 C12 1.396(3) .
C13 C8 1.395(4) .
C3 C4 1.375(3) .
C19 C17 1.393(4) .
C19 C20 1.380(3) .
C14 C10 1.491(3) .
C14 C20 1.409(5) .
C14 C15 1.383(5) .
C22 C21 1.401(5) .
C22 C23 1.385(3) .
C21 C27 1.398(5) .
C21 C12 1.491(3) .
C27 C26 1.398(3) .
C17 C16 1.381(4) .
C10 C9 1.400(3) .
C10 C11 1.382(4) .
C12 C11 1.401(3) .
C9 C8 1.402(3) .
C16 C15 1.403(3) .
O10 C28 1.245(5) .
N1G C1G 1.336(15) .
N1G N2G 1.320(11) .
C28 H28 0.9500 .
C28 O9 1.258(6) .
C3G C2G 1.401(10) .
C3G C4G 1.420(10) .
C3G N2G 1.376(10) .
C2G C1G 1.406(11) .
C2G C7GB 1.40(3) .
C2G C7GA 1.42(3) .
C4G C5G 1.384(13) .
C13B N5GB 1.30(4) .
C13B C12B 1.54(6) .
C13B N6GB 1.21(5) .
N5GB C8GB 1.36(5) .
C8GB C9GB 1.37(5) .
C8GB C5G 1.49(3) .
C9GB N3GB 1.43(3) .
O9A C21A 1.52(4) .
O9A C22A 1.53(4) .
C21A C20A 1.58(2) .
C20B N7GB 1.44(3) .
C20B C21B 1.60(3) .
C22B O9B 1.54(4) .
C22B C23B 1.63(3) .
O2S C1S 1.363(15) .
C7GB C6GB 1.40(5) .
C7GA C6GA 1.37(6) .
C6GA C5G 1.38(5) .
C6GB C5G 1.54(4) .
C5G C8GA 1.535(16) .
C8GA C9GA 1.3900 .
C8GA N5GA 1.3900 .
C9GA N3GA 1.3900 .
N3GA C12A 1.3900 .
N3GA C10A 1.42(4) .
C12A C13A 1.3900 .
C12A N4GA 1.30(4) .
C13A N5GA 1.3900 .
C13A N6GA 1.32(3) .
C11B N4GB 1.4200 .
C11B C10B 1.4200 .
N4GB C12B 1.4200 .
C12B N3GB 1.4200 .
N3GB C10B 1.4200 .
C10A C11A 1.48(5) .
C11A N4GA 1.27(6) .
N6GA C14A 1.45(4) .
N6GB C14B 1.53(4) .
C19A C14A 1.3900 .
C19A C18A 1.3900 .
C14A C15A 1.3900 .
C15A C16A 1.3900 .
C16A C17A 1.3900 .
C17A C18A 1.3900 .
C17A N7GA 1.46(5) .
C19B C14B 1.3900 .
C19B C18B 1.3900 .
C14B C15B 1.3900 .
C15B C16B 1.3900 .
C16B C17B 1.3900 .
C17B C18B 1.3900 .
C17B N7GB 1.46(5) .
C1S C2S 1.54(2) .
N7GB C23B 1.45(4) .
C23A C22A 1.61(3) .
C23A N7GA 1.43(4) .
C21B O9B 1.54(4) .
C20A N7GA 1.44(4) .
